data_4348856
loop_
_publ_author_name
'Fondo, Matilde'
'Doejo, Jes\'us'
'Garc\'ia-Deibe, Ana M'
'Sanmart\'in-Matalobos, Jes\'us'
'Vicente, Ram\'on'
'El-Fallah, Mohamed S'
'Amoza, Mart\'in'
'Ruiz, Eliseo'

_publ_section_title
;
 Predetermined Ferromagnetic Coupling via Strict Control of M-O-M Angles.
;
_journal_issue 22
_journal_name_full 'Inorganic chemistry'
_journal_page_first 11707
_journal_page_last 11715
_journal_paper_doi 10.1021/acs.inorgchem.6b01739
_journal_volume 55
_journal_year 2016
_chemical_formula_moiety 'C36 H40 N4 Ni2 O6'
_chemical_formula_sum 'C36 H40 N4 Ni2 O6'
_chemical_formula_weight 742.14
_space_group_crystal_system monoclinic
_space_group_IT_number 14
_space_group_name_Hall '-P 2yn'
_space_group_name_H-M_alt 'P 1 21/n 1'
_atom_sites_solution_hydrogens geom
_audit_creation_method SHELXL-2013
_cell_angle_alpha 90
_cell_angle_beta 92.231(2)
_cell_angle_gamma 90
_cell_formula_units_Z 2
_cell_length_a 9.8691(4)
_cell_length_b 8.7570(4)
_cell_length_c 18.9882(7)
_cell_measurement_reflns_used 1954
_cell_measurement_temperature 100(2)
_cell_measurement_theta_max 26.08
_cell_measurement_theta_min 2.029
_cell_volume 1639.79(12)
_computing_cell_refinement 'BRUKER APEX2'
_computing_data_collection 'BRUKER APEX2, (Bruker, 2014)'
_computing_structure_refinement 'SHELXL-2013 (Sheldrick, 2013)'
_computing_structure_solution 'SIR2004 (Burla, 2004)'
_diffrn_ambient_temperature 100(2)
_diffrn_measured_fraction_theta_full 0.999
_diffrn_measured_fraction_theta_max 0.999
_diffrn_measurement_device_type 'Bruker Kappa APEXII CCD'
_diffrn_measurement_method 'omega and phi scans'
_diffrn_radiation_type MoK\a
_diffrn_radiation_wavelength 0.71073
_diffrn_reflns_av_R_equivalents 0.0513
_diffrn_reflns_av_unetI/netI 0.0359
_diffrn_reflns_Laue_measured_fraction_full 0.999
_diffrn_reflns_Laue_measured_fraction_max 0.999
_diffrn_reflns_limit_h_max 12
_diffrn_reflns_limit_h_min -12
_diffrn_reflns_limit_k_max 10
_diffrn_reflns_limit_k_min -10
_diffrn_reflns_limit_l_max 18
_diffrn_reflns_limit_l_min -23
_diffrn_reflns_number 24112
_diffrn_reflns_point_group_measured_fraction_full 0.999
_diffrn_reflns_point_group_measured_fraction_max 0.999
_diffrn_reflns_theta_full 25.242
_diffrn_reflns_theta_max 26.020
_diffrn_reflns_theta_min 2.147
_diffrn_source 'fine-focus sealed tube'
_exptl_absorpt_coefficient_mu 1.202
_exptl_absorpt_correction_T_max 0.942
_exptl_absorpt_correction_T_min 0.820
_exptl_absorpt_correction_type multi-scan
_exptl_absorpt_process_details 'SADABS (Bruker, 2013)'
_exptl_crystal_colour yellow
_exptl_crystal_density_diffrn 1.503
_exptl_crystal_description plate
_exptl_crystal_F_000 776
_exptl_crystal_size_max 0.240
_exptl_crystal_size_mid 0.110
_exptl_crystal_size_min 0.050
_refine_diff_density_max 0.469
_refine_diff_density_min -0.473
_refine_diff_density_rms 0.077
_refine_ls_extinction_method none
_refine_ls_goodness_of_fit_ref 1.151
_refine_ls_hydrogen_treatment constr
_refine_ls_matrix_type full
_refine_ls_number_parameters 219
_refine_ls_number_reflns 3223
_refine_ls_number_restraints 0
_refine_ls_restrained_S_all 1.151
_refine_ls_R_factor_all 0.0564
_refine_ls_R_factor_gt 0.0428
_refine_ls_shift/su_max 0.001
_refine_ls_shift/su_mean 0.000
_refine_ls_structure_factor_coef Fsqd
_refine_ls_weighting_details 'w=1/[\s^2^(Fo^2^)+(0.0133P)^2^+3.4724P] where P=(Fo^2^+2Fc^2^)/3'
_refine_ls_weighting_scheme calc
_refine_ls_wR_factor_gt 0.0786
_refine_ls_wR_factor_ref 0.0823
_reflns_Friedel_coverage 0.000
_reflns_number_gt 2690
_reflns_number_total 3223
_reflns_threshold_expression 'I > 2\s(I)'
_cod_data_source_file ic6b01739_si_002.cif
_cod_data_source_block shelx
_cod_original_sg_symbol_H-M 'P 21/n'
_cod_database_code 4348856
_shelx_space_group_comment
;
The symmetry employed for this shelxl refinement is uniquely defined
by the following loop, which should always be used as a source of
symmetry information in preference to the above space-group names.
They are only intended as comments.
;
_shelx_estimated_absorpt_t_min 0.761
_shelx_estimated_absorpt_t_max 0.942
_shelxl_version_number 2013-4

loop_
_space_group_symop_operation_xyz
'x, y, z'
'-x+1/2, y+1/2, -z+1/2'
'-x, -y, -z'
'x-1/2, -y-1/2, z-1/2'

loop_
_atom_site_label
_atom_site_type_symbol
_atom_site_fract_x
_atom_site_fract_y
_atom_site_fract_z
_atom_site_U_iso_or_equiv
_atom_site_adp_type
_atom_site_occupancy
_atom_site_site_symmetry_order
_atom_site_calc_flag
_atom_site_refinement_flags_posn
_atom_site_refinement_flags_adp
Ni1 Ni 0.91502(4) 0.08585(4) 0.45164(2) 0.01166(11) Uani 1 1 d . .
O1 O 0.94866(18) 0.0844(2) 0.55681(10) 0.0133(4) Uani 1 1 d . .
N1 N 0.7723(2) -0.1104(3) 0.46809(13) 0.0131(5) Uani 1 1 d . .
N2 N 0.9086(2) -0.2458(3) 0.54733(13) 0.0135(5) Uani 1 1 d . .
C1 C 0.8456(3) 0.0764(3) 0.60036(15) 0.0132(6) Uani 1 1 d . .
C2 C 0.8254(3) 0.1908(4) 0.65038(16) 0.0175(7) Uani 1 1 d . .
H2 H 0.8843 0.2766 0.6529 0.021 Uiso 1 1 calc R U
C3 C 0.7201(3) 0.1796(4) 0.69632(16) 0.0202(7) Uani 1 1 d . .
H3 H 0.7071 0.2580 0.7300 0.024 Uiso 1 1 calc R U
C4 C 0.6333(3) 0.0545(4) 0.69356(16) 0.0184(7) Uani 1 1 d . .
H4 H 0.5622 0.0463 0.7257 0.022 Uiso 1 1 calc R U
C5 C 0.6515(3) -0.0575(4) 0.64372(16) 0.0175(7) Uani 1 1 d . .
H5 H 0.5920 -0.1427 0.6414 0.021 Uiso 1 1 calc R U
C6 C 0.7559(3) -0.0472(3) 0.59679(15) 0.0124(6) Uani 1 1 d . .
C7 C 0.7754(3) -0.1673(3) 0.54195(15) 0.0140(6) Uani 1 1 d . .
H7 H 0.7024 -0.2457 0.5461 0.017 Uiso 1 1 calc R U
C9 C 0.8151(3) -0.2477(3) 0.42873(16) 0.0154(6) Uani 1 1 d . .
H9A H 0.8668 -0.2180 0.3872 0.018 Uiso 1 1 calc R U
H9B H 0.7353 -0.3086 0.4126 0.018 Uiso 1 1 calc R U
C8 C 0.9045(3) -0.3384(3) 0.48130(16) 0.0152(6) Uani 1 1 d . .
H8A H 0.8651 -0.4405 0.4897 0.018 Uiso 1 1 calc R U
H8B H 0.9968 -0.3515 0.4636 0.018 Uiso 1 1 calc R U
C11 C 0.6341(3) -0.0637(4) 0.44492(17) 0.0187(7) Uani 1 1 d . .
H11A H 0.6320 -0.0408 0.3944 0.028 Uiso 1 1 calc R U
H11B H 0.6080 0.0275 0.4711 0.028 Uiso 1 1 calc R U
H11C H 0.5705 -0.1468 0.4539 0.028 Uiso 1 1 calc R U
C10 C 0.9173(3) -0.3433(4) 0.61054(16) 0.0185(7) Uani 1 1 d . .
H10A H 0.9137 -0.2794 0.6528 0.028 Uiso 1 1 calc R U
H10B H 1.0029 -0.4001 0.6115 0.028 Uiso 1 1 calc R U
H10C H 0.8412 -0.4152 0.6094 0.028 Uiso 1 1 calc R U
O2 O 0.7814(2) 0.2527(2) 0.46020(11) 0.0195(5) Uani 1 1 d . .
C12 C 0.6991(3) 0.3073(3) 0.41116(17) 0.0183(7) Uani 1 1 d . .
C13 C 0.5965(3) 0.4134(4) 0.43048(17) 0.0218(7) Uani 1 1 d . .
H13 H 0.5884 0.4398 0.4787 0.026 Uiso 1 1 calc R U
C14 C 0.5102(3) 0.4774(4) 0.38103(18) 0.0227(7) Uani 1 1 d . .
H14 H 0.4433 0.5471 0.3960 0.027 Uiso 1 1 calc R U
C15 C 0.5162(3) 0.4442(4) 0.30877(18) 0.0247(8) Uani 1 1 d . .
H15 H 0.4566 0.4922 0.2751 0.030 Uiso 1 1 calc R U
C16 C 0.6111(3) 0.3402(4) 0.28852(19) 0.0274(8) Uani 1 1 d . .
H16 H 0.6151 0.3141 0.2401 0.033 Uiso 1 1 calc R U
C17 C 0.7042(3) 0.2697(4) 0.33824(17) 0.0211(7) Uani 1 1 d . .
C18 C 0.7951(3) 0.1617(4) 0.31169(17) 0.0251(8) Uani 1 1 d . .
H18 H 0.7904 0.1469 0.2621 0.030 Uiso 1 1 calc R U
O3 O 0.8798(2) 0.0841(3) 0.34503(11) 0.0223(5) Uani 1 1 d . .

loop_
_atom_site_aniso_label
_atom_site_aniso_U_11
_atom_site_aniso_U_22
_atom_site_aniso_U_33
_atom_site_aniso_U_23
_atom_site_aniso_U_13
_atom_site_aniso_U_12
Ni1 0.01147(18) 0.01012(18) 0.01347(19) 0.00116(17) 0.00155(13) 0.00306(17)
O1 0.0130(10) 0.0119(10) 0.0153(11) 0.0003(9) 0.0033(8) -0.0001(9)
N1 0.0117(12) 0.0113(13) 0.0165(13) 0.0001(11) 0.0016(10) 0.0011(10)
N2 0.0150(12) 0.0098(12) 0.0159(13) 0.0016(11) 0.0031(10) 0.0037(10)
C1 0.0100(13) 0.0132(15) 0.0166(15) 0.0054(13) 0.0011(11) 0.0050(12)
C2 0.0169(16) 0.0164(16) 0.0192(17) 0.0001(13) -0.0009(13) 0.0022(13)
C3 0.0189(16) 0.0245(18) 0.0172(16) -0.0067(14) 0.0014(13) 0.0074(14)
C4 0.0148(15) 0.0255(18) 0.0154(16) 0.0019(13) 0.0057(12) 0.0063(13)
C5 0.0128(14) 0.0202(17) 0.0195(16) 0.0051(14) 0.0013(12) 0.0007(12)
C6 0.0119(14) 0.0101(15) 0.0155(15) 0.0018(12) 0.0023(11) 0.0042(11)
C7 0.0107(14) 0.0117(15) 0.0199(16) 0.0031(13) 0.0031(12) 0.0001(12)
C9 0.0137(15) 0.0114(15) 0.0211(17) -0.0049(13) 0.0016(12) -0.0010(12)
C8 0.0190(16) 0.0064(14) 0.0204(16) -0.0017(13) 0.0038(13) 0.0005(12)
C11 0.0134(15) 0.0175(17) 0.0251(17) 0.0019(14) -0.0005(12) 0.0009(13)
C10 0.0200(16) 0.0130(15) 0.0227(17) 0.0059(14) 0.0039(13) 0.0034(13)
O2 0.0178(11) 0.0184(12) 0.0222(12) 0.0030(10) 0.0005(9) 0.0071(9)
C12 0.0175(16) 0.0112(15) 0.0266(18) 0.0037(14) 0.0056(13) -0.0007(12)
C13 0.0257(17) 0.0194(16) 0.0205(16) -0.0008(15) 0.0013(13) 0.0034(15)
C14 0.0171(16) 0.0200(17) 0.0313(19) -0.0002(15) 0.0027(14) 0.0019(13)
C15 0.0240(17) 0.0239(19) 0.0258(18) 0.0086(15) -0.0037(14) -0.0009(14)
C16 0.032(2) 0.0256(19) 0.0243(19) 0.0055(16) 0.0015(15) -0.0005(16)
C17 0.0224(17) 0.0200(17) 0.0212(17) 0.0012(14) 0.0027(13) -0.0008(14)
C18 0.0289(19) 0.0298(19) 0.0168(17) 0.0016(15) 0.0025(14) 0.0009(16)
O3 0.0231(12) 0.0259(12) 0.0175(11) 0.0021(11) -0.0029(9) 0.0030(11)

loop_
_atom_type_symbol
_atom_type_description
_atom_type_scat_dispersion_real
_atom_type_scat_dispersion_imag
_atom_type_scat_source
C C 0.0033 0.0016 'International Tables Vol C Tables 4.2.6.8 and 6.1.1.4'
H H 0.0000 0.0000 'International Tables Vol C Tables 4.2.6.8 and 6.1.1.4'
N N 0.0061 0.0033 'International Tables Vol C Tables 4.2.6.8 and 6.1.1.4'
Ni Ni 0.3393 1.1124 'International Tables Vol C Tables 4.2.6.8 and 6.1.1.4'
O O 0.0106 0.0060 'International Tables Vol C Tables 4.2.6.8 and 6.1.1.4'

loop_
_geom_angle_atom_site_label_1
_geom_angle_atom_site_label_2
_geom_angle_atom_site_label_3
_geom_angle
_geom_angle_site_symmetry_1
_geom_angle_site_symmetry_3
O2 Ni1 O1 90.45(8) . .
O2 Ni1 O1 179.85(8) . 3_756
O1 Ni1 O1 89.40(8) . 3_756
O2 Ni1 O3 89.92(9) . .
O1 Ni1 O3 179.16(9) . .
O1 Ni1 O3 90.23(8) 3_756 .
O2 Ni1 N2 93.32(9) . 3_756
O1 Ni1 N2 84.08(8) . 3_756
O1 Ni1 N2 86.69(8) 3_756 3_756
O3 Ni1 N2 96.65(9) . 3_756
O2 Ni1 N1 97.45(8) . .
O1 Ni1 N1 86.41(8) . .
O1 Ni1 N1 82.52(8) 3_756 .
O3 Ni1 N1 92.79(9) . .
N2 Ni1 N1 165.68(9) 3_756 .
O2 Ni1 Ni1 135.25(6) . 3_756
O1 Ni1 Ni1 44.80(6) . 3_756
O1 Ni1 Ni1 44.60(5) 3_756 3_756
O3 Ni1 Ni1 134.82(7) . 3_756
N2 Ni1 Ni1 83.51(6) 3_756 3_756
N1 Ni1 Ni1 82.20(6) . 3_756
C1 O1 Ni1 120.93(17) . .
C1 O1 Ni1 122.40(18) . 3_756
Ni1 O1 Ni1 90.60(8) . 3_756
C11 N1 C9 110.6(2) . .
C11 N1 C7 111.0(2) . .
C9 N1 C7 102.0(2) . .
C11 N1 Ni1 108.86(18) . .
C9 N1 Ni1 110.86(17) . .
C7 N1 Ni1 113.35(17) . .
C10 N2 C7 110.4(2) . .
C10 N2 C8 111.7(2) . .
C7 N2 C8 101.5(2) . .
C10 N2 Ni1 109.59(18) . 3_756
C7 N2 Ni1 113.44(18) . 3_756
C8 N2 Ni1 110.08(17) . 3_756
O1 C1 C6 120.4(3) . .
O1 C1 C2 120.9(3) . .
C6 C1 C2 118.7(3) . .
C3 C2 C1 120.4(3) . .
C3 C2 H2 119.8 . .
C1 C2 H2 119.8 . .
C2 C3 C4 120.5(3) . .
C2 C3 H3 119.7 . .
C4 C3 H3 119.7 . .
C5 C4 C3 119.3(3) . .
C5 C4 H4 120.3 . .
C3 C4 H4 120.3 . .
C4 C5 C6 120.9(3) . .
C4 C5 H5 119.6 . .
C6 C5 H5 119.6 . .
C5 C6 C1 120.1(3) . .
C5 C6 C7 121.2(3) . .
C1 C6 C7 118.6(3) . .
N2 C7 N1 101.9(2) . .
N2 C7 C6 114.5(2) . .
N1 C7 C6 115.0(2) . .
N2 C7 H7 108.4 . .
N1 C7 H7 108.4 . .
C6 C7 H7 108.4 . .
N1 C9 C8 105.1(2) . .
N1 C9 H9A 110.7 . .
C8 C9 H9A 110.7 . .
N1 C9 H9B 110.7 . .
C8 C9 H9B 110.7 . .
H9A C9 H9B 108.8 . .
N2 C8 C9 105.2(2) . .
N2 C8 H8A 110.7 . .
C9 C8 H8A 110.7 . .
N2 C8 H8B 110.7 . .
C9 C8 H8B 110.7 . .
H8A C8 H8B 108.8 . .
N1 C11 H11A 109.5 . .
N1 C11 H11B 109.5 . .
H11A C11 H11B 109.5 . .
N1 C11 H11C 109.5 . .
H11A C11 H11C 109.5 . .
H11B C11 H11C 109.5 . .
N2 C10 H10A 109.5 . .
N2 C10 H10B 109.5 . .
H10A C10 H10B 109.5 . .
N2 C10 H10C 109.5 . .
H10A C10 H10C 109.5 . .
H10B C10 H10C 109.5 . .
C12 O2 Ni1 127.7(2) . .
O2 C12 C17 124.4(3) . .
O2 C12 C13 118.8(3) . .
C17 C12 C13 116.8(3) . .
C14 C13 C12 121.3(3) . .
C14 C13 H13 119.4 . .
C12 C13 H13 119.4 . .
C13 C14 C15 122.6(3) . .
C13 C14 H14 118.7 . .
C15 C14 H14 118.7 . .
C16 C15 C14 117.8(3) . .
C16 C15 H15 121.1 . .
C14 C15 H15 121.1 . .
C15 C16 C17 121.9(3) . .
C15 C16 H16 119.0 . .
C17 C16 H16 119.0 . .
C18 C17 C12 123.3(3) . .
C18 C17 C16 117.0(3) . .
C12 C17 C16 119.7(3) . .
O3 C18 C17 127.9(3) . .
O3 C18 H18 116.1 . .
C17 C18 H18 116.1 . .
C18 O3 Ni1 126.2(2) . .

loop_
_geom_bond_atom_site_label_1
_geom_bond_atom_site_label_2
_geom_bond_distance
_geom_bond_site_symmetry_2
Ni1 O2 1.980(2) .
Ni1 O1 2.0116(19) .
Ni1 O1 2.019(2) 3_756
Ni1 O3 2.041(2) .
Ni1 N2 2.234(2) 3_756
Ni1 N1 2.252(2) .
Ni1 Ni1 2.8648(7) 3_756
O1 C1 1.337(3) .
O1 Ni1 2.019(2) 3_756
N1 C11 1.474(4) .
N1 C9 1.486(4) .
N1 C7 1.487(4) .
N2 C10 1.472(4) .
N2 C7 1.483(4) .
N2 C8 1.492(4) .
N2 Ni1 2.234(2) 3_756
C1 C6 1.398(4) .
C1 C2 1.400(4) .
C2 C3 1.386(4) .
C2 H2 0.9500 .
C3 C4 1.390(4) .
C3 H3 0.9500 .
C4 C5 1.380(4) .
C4 H4 0.9500 .
C5 C6 1.391(4) .
C5 H5 0.9500 .
C6 C7 1.498(4) .
C7 H7 1.0000 .
C9 C8 1.529(4) .
C9 H9A 0.9900 .
C9 H9B 0.9900 .
C8 H8A 0.9900 .
C8 H8B 0.9900 .
C11 H11A 0.9800 .
C11 H11B 0.9800 .
C11 H11C 0.9800 .
C10 H10A 0.9800 .
C10 H10B 0.9800 .
C10 H10C 0.9800 .
O2 C12 1.303(4) .
C12 C17 1.426(5) .
C12 C13 1.433(4) .
C13 C14 1.363(4) .
C13 H13 0.9500 .
C14 C15 1.406(5) .
C14 H14 0.9500 .
C15 C16 1.372(5) .
C15 H15 0.9500 .
C16 C17 1.431(5) .
C16 H16 0.9500 .
C17 C18 1.410(5) .
C18 O3 1.233(4) .
C18 H18 0.9500 .

loop_
_geom_torsion_atom_site_label_1
_geom_torsion_atom_site_label_2
_geom_torsion_atom_site_label_3
_geom_torsion_atom_site_label_4
_geom_torsion
_geom_torsion_site_symmetry_1
Ni1 O1 C1 C6 58.9(3) .
Ni1 O1 C1 C6 -54.4(3) 3_756
Ni1 O1 C1 C2 -121.3(2) .
Ni1 O1 C1 C2 125.4(2) 3_756
O1 C1 C2 C3 -178.5(3) .
C6 C1 C2 C3 1.3(4) .
C1 C2 C3 C4 0.2(5) .
C2 C3 C4 C5 -1.1(5) .
C3 C4 C5 C6 0.5(4) .
C4 C5 C6 C1 1.0(4) .
C4 C5 C6 C7 -179.2(3) .
O1 C1 C6 C5 177.9(3) .
C2 C1 C6 C5 -1.9(4) .
O1 C1 C6 C7 -1.8(4) .
C2 C1 C6 C7 178.4(3) .
C10 N2 C7 N1 -165.8(2) .
C8 N2 C7 N1 -47.3(3) .
Ni1 N2 C7 N1 70.7(2) 3_756
C10 N2 C7 C6 69.4(3) .
C8 N2 C7 C6 -172.0(2) .
Ni1 N2 C7 C6 -54.0(3) 3_756
C11 N1 C7 N2 164.9(2) .
C9 N1 C7 N2 47.1(3) .
Ni1 N1 C7 N2 -72.1(2) .
C11 N1 C7 C6 -70.6(3) .
C9 N1 C7 C6 171.5(2) .
Ni1 N1 C7 C6 52.3(3) .
C5 C6 C7 N2 -119.8(3) .
C1 C6 C7 N2 59.9(3) .
C5 C6 C7 N1 122.7(3) .
C1 C6 C7 N1 -57.6(3) .
C11 N1 C9 C8 -146.2(2) .
C7 N1 C9 C8 -28.0(3) .
Ni1 N1 C9 C8 92.9(2) .
C10 N2 C8 C9 146.8(2) .
C7 N2 C8 C9 29.2(3) .
Ni1 N2 C8 C9 -91.2(2) 3_756
N1 C9 C8 N2 -0.7(3) .
Ni1 O2 C12 C17 -9.5(4) .
Ni1 O2 C12 C13 171.1(2) .
O2 C12 C13 C14 178.1(3) .
C17 C12 C13 C14 -1.3(5) .
C12 C13 C14 C15 -0.2(5) .
C13 C14 C15 C16 1.7(5) .
C14 C15 C16 C17 -1.7(5) .
O2 C12 C17 C18 3.7(5) .
C13 C12 C17 C18 -176.8(3) .
O2 C12 C17 C16 -178.1(3) .
C13 C12 C17 C16 1.3(5) .
C15 C16 C17 C18 178.5(3) .
C15 C16 C17 C12 0.2(5) .
C12 C17 C18 O3 0.9(6) .
C16 C17 C18 O3 -177.3(3) .
C17 C18 O3 Ni1 0.7(5) .
